data_4342991
loop_
_publ_author_name
'Lee, Eunji'
'Park, Ki-Min'
'Ikeda, Mari'
'Kuwahara, Shunsuke'
'Habata, Yoichi'
'Lee, Shim Sung'

_publ_section_title
;
 Coordination Networks of a Ditopic Macrocycle Exhibiting Anion-Controlled
 Dimensional Changes and Crystal-to-Crystal Anion Exchange.
;
_journal_issue 11
_journal_name_full 'Inorganic chemistry'
_journal_page_first 5372
_journal_page_last 5383
_journal_paper_doi 10.1021/acs.inorgchem.5b00422
_journal_volume 54
_journal_year 2015
_chemical_formula_moiety 'C19 H23 N O2 S2'
_chemical_formula_sum 'C19 H23 N O2 S2'
_chemical_formula_weight 361.50
_chemical_name_systematic
; 
 ? 
;
_space_group_IT_number 2
_symmetry_cell_setting triclinic
_symmetry_space_group_name_Hall '-P 1'
_symmetry_space_group_name_H-M 'P -1'
_atom_sites_solution_hydrogens geom
_atom_sites_solution_primary direct
_atom_sites_solution_secondary difmap
_audit_creation_method SHELXL-97
_cell_angle_alpha 87.9530(10)
_cell_angle_beta 71.8170(10)
_cell_angle_gamma 67.7530(10)
_cell_formula_units_Z 2
_cell_length_a 9.3283(2)
_cell_length_b 10.2295(2)
_cell_length_c 10.6795(2)
_cell_measurement_reflns_used 5118
_cell_measurement_temperature 173(2)
_cell_measurement_theta_max 28.31
_cell_measurement_theta_min 2.49
_cell_volume 892.17(3)
_computing_cell_refinement 'Bruker SAINT'
_computing_data_collection 'Bruker APEX2'
_computing_data_reduction 'Bruker SAINT'
_computing_molecular_graphics 'Bruker SHELXTL'
_computing_publication_material 'Bruker SHELXTL'
_computing_structure_refinement 'SHELXL-97 (Sheldrick, 2008)'
_computing_structure_solution 'SHELXS-97 (Sheldrick, 2008)'
_diffrn_ambient_temperature 173(2)
_diffrn_measured_fraction_theta_full 0.988
_diffrn_measured_fraction_theta_max 0.988
_diffrn_measurement_device_type 'Bruker APEX-II CCD'
_diffrn_measurement_method '\f and \w scans'
_diffrn_radiation_monochromator graphite
_diffrn_radiation_source 'fine-focus sealed tube'
_diffrn_radiation_type MoK\a
_diffrn_radiation_wavelength 0.71073
_diffrn_reflns_av_R_equivalents 0.0226
_diffrn_reflns_av_sigmaI/netI 0.0232
_diffrn_reflns_limit_h_max 11
_diffrn_reflns_limit_h_min -11
_diffrn_reflns_limit_k_max 12
_diffrn_reflns_limit_k_min -12
_diffrn_reflns_limit_l_max 13
_diffrn_reflns_limit_l_min -13
_diffrn_reflns_number 11299
_diffrn_reflns_theta_full 26.00
_diffrn_reflns_theta_max 26.00
_diffrn_reflns_theta_min 2.02
_exptl_absorpt_coefficient_mu 0.310
_exptl_absorpt_correction_T_max 0.9550
_exptl_absorpt_correction_T_min 0.9350
_exptl_absorpt_correction_type multi-scan
_exptl_absorpt_process_details SADABS
_exptl_crystal_colour colourless
_exptl_crystal_density_diffrn 1.346
_exptl_crystal_density_method 'not measured'
_exptl_crystal_description Block
_exptl_crystal_F_000 384
_exptl_crystal_size_max 0.22
_exptl_crystal_size_mid 0.17
_exptl_crystal_size_min 0.15
_refine_diff_density_max 0.255
_refine_diff_density_min -0.235
_refine_diff_density_rms 0.051
_refine_ls_extinction_method none
_refine_ls_goodness_of_fit_ref 1.032
_refine_ls_hydrogen_treatment constr
_refine_ls_matrix_type full
_refine_ls_number_parameters 217
_refine_ls_number_reflns 3477
_refine_ls_number_restraints 0
_refine_ls_restrained_S_all 1.032
_refine_ls_R_factor_all 0.0341
_refine_ls_R_factor_gt 0.0300
_refine_ls_shift/su_max 0.001
_refine_ls_shift/su_mean 0.000
_refine_ls_structure_factor_coef Fsqd
_refine_ls_weighting_details 'calc w=1/[\s^2^(Fo^2^)+(0.0432P)^2^+0.3469P] where P=(Fo^2^+2Fc^2^)/3'
_refine_ls_weighting_scheme calc
_refine_ls_wR_factor_gt 0.0777
_refine_ls_wR_factor_ref 0.0814
_reflns_number_gt 3121
_reflns_number_total 3477
_reflns_threshold_expression >2sigma(I)
_cod_data_source_file ic5b00422_si_002.cif
_cod_data_source_block L
_cod_depositor_comments
;
The following automatic conversions were performed:

'_symmetry_cell_setting' value 'Triclinic' changed to 'triclinic'
according to
/usr/data/users/saulius/crontab/automatic-downloads/rss-feeds/ACS/lib/dictionaries/cif_core.dic
dictionary named 'cif_core.dic' version 2.4.2 from 2011-04-26.

Automatic conversion script
Id: cif_fix_values 3271 2015-04-21 07:52:19Z andrius 

 Adding full bibliography for 4342991--4342995.cif.
;
_cod_original_sg_symbol_H-M P-1
_cod_database_code 4342991

loop_
_symmetry_equiv_pos_as_xyz
'x, y, z'
'-x, -y, -z'

loop_
_atom_site_label
_atom_site_type_symbol
_atom_site_fract_x
_atom_site_fract_y
_atom_site_fract_z
_atom_site_U_iso_or_equiv
_atom_site_adp_type
_atom_site_occupancy
_atom_site_symmetry_multiplicity
_atom_site_calc_flag
_atom_site_refinement_flags
N1 N 0.27021(14) 0.67218(13) 0.15874(11) 0.0174(3) Uani 1 1 d .
O1 O 0.39981(12) 0.38491(11) 0.18294(10) 0.0218(2) Uani 1 1 d .
O2 O -0.09497(12) 0.98345(11) 0.19408(10) 0.0205(2) Uani 1 1 d .
S1 S 0.30069(5) 0.18267(4) 0.02218(4) 0.02689(12) Uani 1 1 d .
S2 S -0.36083(4) 0.82076(4) 0.48275(3) 0.01705(11) Uani 1 1 d .
C1 C 0.20546(18) 0.90190(16) 0.25976(15) 0.0207(3) Uani 1 1 d .
H1A H 0.1386 1.0003 0.2752 0.025 Uiso 1 1 calc R
C2 C 0.33201(18) 0.84518(17) 0.31204(15) 0.0216(3) Uani 1 1 d .
H2A H 0.3527 0.9041 0.3651 0.026 Uiso 1 1 calc R
C3 C 0.42806(18) 0.70184(16) 0.28623(14) 0.0207(3) Uani 1 1 d .
H3A H 0.5158 0.6609 0.3210 0.025 Uiso 1 1 calc R
C4 C 0.39441(17) 0.61846(16) 0.20869(14) 0.0179(3) Uani 1 1 d .
C5 C 0.49921(18) 0.46327(16) 0.17454(15) 0.0221(3) Uani 1 1 d .
H5A H 0.5773 0.4478 0.0837 0.027 Uiso 1 1 calc R
H5B H 0.5629 0.4299 0.2363 0.027 Uiso 1 1 calc R
C6 C 0.49429(18) 0.23659(16) 0.15376(15) 0.0227(3) Uani 1 1 d .
H6A H 0.5519 0.2015 0.2194 0.027 Uiso 1 1 calc R
H6B H 0.5774 0.2178 0.0648 0.027 Uiso 1 1 calc R
C7 C 0.38266(18) 0.16053(15) 0.15782(14) 0.0200(3) Uani 1 1 d .
H7A H 0.2899 0.1938 0.2416 0.024 Uiso 1 1 calc R
H7B H 0.4437 0.0579 0.1600 0.024 Uiso 1 1 calc R
C8 C 0.14933(19) 0.36376(16) 0.05935(15) 0.0228(3) Uani 1 1 d .
H8A H 0.2062 0.4288 0.0561 0.027 Uiso 1 1 calc R
H8B H 0.0968 0.3861 -0.0105 0.027 Uiso 1 1 calc R
C9 C 0.01771(17) 0.39222(15) 0.19202(14) 0.0180(3) Uani 1 1 d .
C10 C -0.07090(19) 0.30613(16) 0.23181(16) 0.0234(3) Uani 1 1 d .
H10A H -0.0477 0.2261 0.1751 0.028 Uiso 1 1 calc R
C11 C -0.19251(19) 0.33687(17) 0.35364(17) 0.0259(3) Uani 1 1 d .
H11A H -0.2514 0.2770 0.3804 0.031 Uiso 1 1 calc R
C12 C -0.22919(18) 0.45374(16) 0.43691(15) 0.0222(3) Uani 1 1 d .
H12A H -0.3138 0.4743 0.5198 0.027 Uiso 1 1 calc R
C13 C -0.14228(17) 0.54135(15) 0.39948(14) 0.0162(3) Uani 1 1 d .
C14 C -0.01797(17) 0.50826(14) 0.27765(14) 0.0158(3) Uani 1 1 d .
H14A H 0.0437 0.5660 0.2524 0.019 Uiso 1 1 calc R
C15 C -0.18220(18) 0.66728(15) 0.49081(14) 0.0193(3) Uani 1 1 d .
H15A H -0.0865 0.6943 0.4681 0.023 Uiso 1 1 calc R
H15B H -0.2027 0.6403 0.5827 0.023 Uiso 1 1 calc R
C16 C -0.27990(17) 0.86911(15) 0.31871(14) 0.0168(3) Uani 1 1 d .
H16A H -0.2112 0.7823 0.2571 0.020 Uiso 1 1 calc R
H16B H -0.3712 0.9262 0.2862 0.020 Uiso 1 1 calc R
C17 C -0.17807(18) 0.95425(16) 0.32232(14) 0.0189(3) Uani 1 1 d .
H17A H -0.2505 1.0452 0.3770 0.023 Uiso 1 1 calc R
H17B H -0.0961 0.9012 0.3655 0.023 Uiso 1 1 calc R
C18 C 0.04505(17) 0.86462(16) 0.12075(14) 0.0196(3) Uani 1 1 d .
H18A H 0.0905 0.8910 0.0313 0.024 Uiso 1 1 calc R
H18B H 0.0106 0.7864 0.1101 0.024 Uiso 1 1 calc R
C19 C 0.17846(17) 0.81147(15) 0.18406(14) 0.0170(3) Uani 1 1 d .

loop_
_atom_site_aniso_label
_atom_site_aniso_U_11
_atom_site_aniso_U_22
_atom_site_aniso_U_33
_atom_site_aniso_U_23
_atom_site_aniso_U_13
_atom_site_aniso_U_12
N1 0.0174(6) 0.0185(6) 0.0156(6) 0.0025(5) -0.0039(5) -0.0074(5)
O1 0.0179(5) 0.0136(5) 0.0288(6) 0.0011(4) -0.0034(4) -0.0039(4)
O2 0.0192(5) 0.0165(5) 0.0222(5) 0.0039(4) -0.0046(4) -0.0050(4)
S1 0.0327(2) 0.0184(2) 0.0173(2) -0.00622(15) -0.00809(16) 0.00388(17)
S2 0.01549(18) 0.01515(19) 0.01603(18) -0.00027(14) -0.00337(14) -0.00238(14)
C1 0.0210(7) 0.0173(7) 0.0234(7) 0.0029(6) -0.0041(6) -0.0096(6)
C2 0.0243(8) 0.0247(8) 0.0216(7) 0.0017(6) -0.0073(6) -0.0157(7)
C3 0.0187(7) 0.0258(8) 0.0208(7) 0.0064(6) -0.0076(6) -0.0114(6)
C4 0.0165(7) 0.0203(8) 0.0166(7) 0.0044(6) -0.0030(6) -0.0087(6)
C5 0.0188(7) 0.0220(8) 0.0250(8) 0.0023(6) -0.0076(6) -0.0068(6)
C6 0.0197(7) 0.0147(7) 0.0246(8) 0.0037(6) -0.0034(6) -0.0001(6)
C7 0.0234(8) 0.0133(7) 0.0160(7) 0.0012(6) -0.0046(6) -0.0006(6)
C8 0.0262(8) 0.0169(8) 0.0180(7) 0.0000(6) -0.0088(6) 0.0009(6)
C9 0.0193(7) 0.0123(7) 0.0196(7) 0.0014(6) -0.0103(6) 0.0000(6)
C10 0.0286(8) 0.0118(7) 0.0318(8) -0.0009(6) -0.0165(7) -0.0043(6)
C11 0.0260(8) 0.0180(8) 0.0374(9) 0.0082(7) -0.0126(7) -0.0110(7)
C12 0.0205(7) 0.0182(8) 0.0235(8) 0.0058(6) -0.0046(6) -0.0052(6)
C13 0.0175(7) 0.0125(7) 0.0171(7) 0.0028(6) -0.0089(6) -0.0017(6)
C14 0.0167(7) 0.0121(7) 0.0192(7) 0.0037(6) -0.0087(6) -0.0041(6)
C15 0.0208(7) 0.0175(7) 0.0171(7) 0.0020(6) -0.0088(6) -0.0028(6)
C16 0.0168(7) 0.0159(7) 0.0155(7) 0.0014(6) -0.0053(6) -0.0040(6)
C17 0.0198(7) 0.0173(7) 0.0183(7) -0.0005(6) -0.0040(6) -0.0071(6)
C18 0.0195(7) 0.0187(7) 0.0179(7) 0.0020(6) -0.0048(6) -0.0054(6)
C19 0.0166(7) 0.0185(7) 0.0154(7) 0.0043(6) -0.0028(5) -0.0085(6)

loop_
_atom_type_symbol
_atom_type_description
_atom_type_scat_dispersion_real
_atom_type_scat_dispersion_imag
_atom_type_scat_source
C C 0.0033 0.0016 'International Tables Vol C Tables 4.2.6.8 and 6.1.1.4'
H H 0.0000 0.0000 'International Tables Vol C Tables 4.2.6.8 and 6.1.1.4'
N N 0.0061 0.0033 'International Tables Vol C Tables 4.2.6.8 and 6.1.1.4'
O O 0.0106 0.0060 'International Tables Vol C Tables 4.2.6.8 and 6.1.1.4'
S S 0.1246 0.1234 'International Tables Vol C Tables 4.2.6.8 and 6.1.1.4'

loop_
_geom_angle_atom_site_label_1
_geom_angle_atom_site_label_2
_geom_angle_atom_site_label_3
_geom_angle
C19 N1 C4 118.12(12)
C5 O1 C6 111.94(11)
C18 O2 C17 113.63(11)
C7 S1 C8 102.61(7)
C16 S2 C15 100.38(7)
C2 C1 C19 118.40(14)
C3 C2 C1 119.25(14)
C2 C3 C4 119.00(14)
N1 C4 C3 122.26(14)
N1 C4 C5 117.04(13)
C3 C4 C5 120.69(13)
O1 C5 C4 110.10(11)
O1 C6 C7 109.24(12)
C6 C7 S1 115.96(10)
C9 C8 S1 114.58(10)
C10 C9 C14 118.67(13)
C10 C9 C8 121.88(14)
C14 C9 C8 119.45(13)
C11 C10 C9 120.21(14)
C12 C11 C10 120.74(14)
C11 C12 C13 120.16(14)
C12 C13 C14 118.78(13)
C12 C13 C15 119.76(13)
C14 C13 C15 121.45(13)
C13 C14 C9 121.43(13)
C13 C15 S2 113.14(10)
C17 C16 S2 110.02(10)
O2 C17 C16 113.49(11)
O2 C18 C19 113.93(12)
N1 C19 C1 122.96(13)
N1 C19 C18 114.98(12)
C1 C19 C18 122.04(13)

loop_
_geom_bond_atom_site_label_1
_geom_bond_atom_site_label_2
_geom_bond_distance
N1 C19 1.3400(19)
N1 C4 1.3460(18)
O1 C5 1.4198(17)
O1 C6 1.4233(18)
O2 C18 1.4228(18)
O2 C17 1.4315(17)
S1 C7 1.8086(15)
S1 C8 1.8179(15)
S2 C16 1.8107(14)
S2 C15 1.8297(14)
C1 C2 1.383(2)
C1 C19 1.389(2)
C2 C3 1.382(2)
C3 C4 1.388(2)
C4 C5 1.501(2)
C6 C7 1.508(2)
C8 C9 1.508(2)
C9 C10 1.394(2)
C9 C14 1.394(2)
C10 C11 1.384(2)
C11 C12 1.383(2)
C12 C13 1.394(2)
C13 C14 1.394(2)
C13 C15 1.500(2)
C16 C17 1.5213(19)
C18 C19 1.513(2)
